data_7104043
loop_
_publ_author_name
'Chandrasekhar, Vadapalli'
'Nagendran, Selvarajan'
'Gopal, Kandasamy'
'Steiner, Alexander'
'Zacchini, Stefano'

_publ_section_title
;
 First example of a Sn--C bond cleaved product in the reaction of
 Ph3SnOSnPh3 with carboxylic acids. 3D-Supramolecular network formation in
 the X-ray crystal structure of [Ph2Sn(OH)OC(O)(Rf)]2, Rf = 2,4,6-(CF3)3C6H2
;
_journal_coden_ASTM CHCOFS
_journal_issue 7
_journal_name_full
;
 Chemical Communications (Cambridge, United Kingdom)
;
_journal_page_first 862
_journal_page_last 863
_journal_paper_doi 10.1039/b212409b
_journal_year 2003
_chemical_formula_sum 'C44 H26 F18 O6 Sn2'
_chemical_formula_weight 1230.03
_space_group_IT_number 14
_symmetry_cell_setting monoclinic
_symmetry_space_group_name_Hall '-P 2yn'
_symmetry_space_group_name_H-M 'P 1 21/n 1'
_atom_sites_solution_hydrogens geom
_atom_sites_solution_primary direct
_atom_sites_solution_secondary difmap
_audit_creation_method SHELXL-97
_cell_angle_alpha 90.00
_cell_angle_beta 102.7370(10)
_cell_angle_gamma 90.00
_cell_formula_units_Z 2
_cell_length_a 14.2793(6)
_cell_length_b 8.4503(4)
_cell_length_c 19.1407(8)
_cell_measurement_temperature 150(2)
_cell_volume 2252.77(17)
_computing_structure_refinement 'SHELXL-97 (Sheldrick, 1997)'
_computing_structure_solution 'SHELXS-97 (Sheldrick, 1990)'
_diffrn_ambient_temperature 150(2)
_diffrn_measured_fraction_theta_full 0.998
_diffrn_measured_fraction_theta_max 0.998
_diffrn_measurement_device_type 'Bruker SMART APEX'
_diffrn_radiation_monochromator graphite
_diffrn_radiation_source 'fine-focus sealed tube'
_diffrn_radiation_type MoK\a
_diffrn_radiation_wavelength 0.71073
_diffrn_reflns_av_R_equivalents 0.0305
_diffrn_reflns_av_sigmaI/netI 0.0216
_diffrn_reflns_limit_h_max 16
_diffrn_reflns_limit_h_min -16
_diffrn_reflns_limit_k_max 9
_diffrn_reflns_limit_k_min -10
_diffrn_reflns_limit_l_max 22
_diffrn_reflns_limit_l_min -17
_diffrn_reflns_number 11361
_diffrn_reflns_theta_full 25.02
_diffrn_reflns_theta_max 25.02
_diffrn_reflns_theta_min 1.62
_exptl_absorpt_coefficient_mu 1.231
_exptl_absorpt_correction_T_max 0.929
_exptl_absorpt_correction_T_min 0.716
_exptl_absorpt_correction_type semi-empirical
_exptl_absorpt_process_details SADABS
_exptl_crystal_colour colourless
_exptl_crystal_density_diffrn 1.813
_exptl_crystal_density_method 'not measured'
_exptl_crystal_description needle
_exptl_crystal_F_000 1200
_exptl_crystal_size_max 0.4
_exptl_crystal_size_mid 0.2
_exptl_crystal_size_min 0.15
_refine_diff_density_max 0.500
_refine_diff_density_min -0.439
_refine_diff_density_rms 0.062
_refine_ls_extinction_method none
_refine_ls_goodness_of_fit_ref 1.047
_refine_ls_hydrogen_treatment mixed
_refine_ls_matrix_type full
_refine_ls_number_parameters 319
_refine_ls_number_reflns 3963
_refine_ls_number_restraints 1
_refine_ls_restrained_S_all 1.046
_refine_ls_R_factor_all 0.0225
_refine_ls_R_factor_gt 0.0214
_refine_ls_shift/su_max 0.002
_refine_ls_shift/su_mean 0.000
_refine_ls_structure_factor_coef Fsqd
_refine_ls_weighting_details 'calc w=1/[\s^2^(Fo^2^)+(0.0326P)^2^+1.3095P] where P=(Fo^2^+2Fc^2^)/3'
_refine_ls_weighting_scheme calc
_refine_ls_wR_factor_gt 0.0572
_refine_ls_wR_factor_ref 0.0578
_reflns_number_gt 3755
_reflns_number_total 3963
_reflns_threshold_expression >2sigma(I)
_cod_data_source_file b212409b.txt
_cod_data_source_block vc38p21n
_cod_original_sg_symbol_H-M P2(1)/n
_cod_database_code 7104043

loop_
_symmetry_equiv_pos_as_xyz
'x, y, z'
'-x+1/2, y+1/2, -z+1/2'
'-x, -y, -z'
'x-1/2, -y-1/2, z-1/2'

loop_
_atom_site_label
_atom_site_type_symbol
_atom_site_fract_x
_atom_site_fract_y
_atom_site_fract_z
_atom_site_U_iso_or_equiv
_atom_site_adp_type
_atom_site_occupancy
_atom_site_symmetry_multiplicity
_atom_site_calc_flag
_atom_site_refinement_flags
_atom_site_disorder_assembly
_atom_site_disorder_group
Sn1 Sn 0.575893(9) 0.633576(15) 0.474219(7) 0.02079(7) Uani 1 1 d . . .
O1 O 0.50615(10) 0.42405(18) 0.44715(8) 0.0248(3) Uani 1 1 d D . .
H100 H 0.5319(19) 0.376(3) 0.4200(13) 0.037 Uiso 1 1 d D . .
C1 C 0.49222(14) 0.8299(2) 0.42941(11) 0.0231(4) Uani 1 1 d . . .
C2 C 0.52262(16) 0.9245(3) 0.37920(12) 0.0295(5) Uani 1 1 d . . .
H2 H 0.5824 0.9035 0.3670 0.035 Uiso 1 1 calc R . .
C3 C 0.46639(17) 1.0493(3) 0.34690(12) 0.0332(5) Uani 1 1 d . . .
H3 H 0.4876 1.1139 0.3128 0.040 Uiso 1 1 calc R . .
C4 C 0.37905(17) 1.0795(3) 0.36453(12) 0.0354(5) Uani 1 1 d . . .
H4 H 0.3400 1.1644 0.3422 0.042 Uiso 1 1 calc R . .
C5 C 0.34873(16) 0.9863(3) 0.41439(13) 0.0354(5) Uani 1 1 d . . .
H5 H 0.2887 1.0072 0.4263 0.042 Uiso 1 1 calc R . .
C6 C 0.40517(16) 0.8626(2) 0.44726(13) 0.0285(5) Uani 1 1 d . . .
H6 H 0.3843 0.7999 0.4821 0.034 Uiso 1 1 calc R . .
C7 C 0.71185(15) 0.5938(3) 0.54210(12) 0.0263(4) Uani 1 1 d . . .
C8 C 0.79497(17) 0.6224(3) 0.51743(14) 0.0357(5) Uani 1 1 d . . .
H8 H 0.7909 0.6644 0.4708 0.043 Uiso 1 1 calc R . .
C9 C 0.88389(18) 0.5892(4) 0.56149(18) 0.0514(7) Uani 1 1 d . . .
H9 H 0.9408 0.6081 0.5448 0.062 Uiso 1 1 calc R . .
C10 C 0.8899(2) 0.5294(4) 0.62865(18) 0.0625(9) Uani 1 1 d . . .
H10 H 0.9511 0.5086 0.6587 0.075 Uiso 1 1 calc R . .
C11 C 0.8082(2) 0.4991(4) 0.65301(17) 0.0625(9) Uani 1 1 d . . .
H11 H 0.8128 0.4557 0.6994 0.075 Uiso 1 1 calc R . .
C12 C 0.71891(18) 0.5320(3) 0.60970(13) 0.0413(6) Uani 1 1 d . . .
H12 H 0.6624 0.5118 0.6267 0.050 Uiso 1 1 calc R . .
O2 O 0.62912(11) 0.61417(16) 0.37655(8) 0.0248(3) Uani 1 1 d . . .
O3 O 0.60058(11) 0.36010(16) 0.34499(9) 0.0289(3) Uani 1 1 d . . .
C13 C 0.61930(13) 0.4979(2) 0.33305(11) 0.0229(4) Uani 1 1 d . . .
C14 C 0.62900(14) 0.5406(2) 0.25783(11) 0.0229(4) Uani 1 1 d . . .
C15 C 0.71758(14) 0.5773(2) 0.24192(11) 0.0245(4) Uani 1 1 d . . .
C16 C 0.72478(16) 0.6108(2) 0.17245(12) 0.0272(5) Uani 1 1 d . . .
H16 H 0.7854 0.6361 0.1626 0.033 Uiso 1 1 calc R . .
C17 C 0.64377(16) 0.6075(3) 0.11763(12) 0.0279(5) Uani 1 1 d . . .
C18 C 0.55499(16) 0.5736(3) 0.13224(12) 0.0291(5) Uani 1 1 d . . .
H18 H 0.4991 0.5730 0.0946 0.035 Uiso 1 1 calc R . .
C19 C 0.54793(15) 0.5410(3) 0.20147(12) 0.0265(4) Uani 1 1 d . . .
C20 C 0.80794(16) 0.5844(3) 0.29955(13) 0.0343(5) Uani 1 1 d . . .
F1 F 0.81058(9) 0.47704(16) 0.35094(7) 0.0355(3) Uani 1 1 d . . .
F2 F 0.81864(12) 0.72447(18) 0.33312(9) 0.0565(4) Uani 1 1 d . . .
F3 F 0.88507(10) 0.5631(3) 0.27322(9) 0.0750(6) Uani 1 1 d . . .
C21 C 0.65133(18) 0.6350(3) 0.04177(13) 0.0359(6) Uani 1 1 d . . .
F4 F 0.57325(13) 0.7050(3) 0.00259(9) 0.0748(6) Uani 1 1 d . . .
F5 F 0.72485(12) 0.7233(2) 0.03625(8) 0.0625(5) Uani 1 1 d . . .
F6 F 0.65808(16) 0.4999(2) 0.00821(9) 0.0715(6) Uani 1 1 d . . .
C22 C 0.44926(16) 0.5035(3) 0.21421(12) 0.0360(5) Uani 1 1 d . . .
F7 F 0.43395(12) 0.34906(19) 0.21737(10) 0.0557(4) Uani 1 1 d . . .
F8 F 0.38033(9) 0.5606(2) 0.16169(8) 0.0530(4) Uani 1 1 d . . .
F9 F 0.43502(9) 0.5666(2) 0.27489(8) 0.0487(4) Uani 1 1 d . . .

loop_
_atom_site_aniso_label
_atom_site_aniso_U_11
_atom_site_aniso_U_22
_atom_site_aniso_U_33
_atom_site_aniso_U_23
_atom_site_aniso_U_13
_atom_site_aniso_U_12
Sn1 0.02019(9) 0.02229(10) 0.02099(9) 0.00217(5) 0.00695(6) -0.00043(5)
O1 0.0298(8) 0.0240(8) 0.0241(7) -0.0017(6) 0.0134(6) -0.0044(6)
C1 0.0229(10) 0.0231(10) 0.0227(10) -0.0002(8) 0.0039(8) 0.0002(8)
C2 0.0286(11) 0.0281(11) 0.0336(12) 0.0029(9) 0.0103(9) -0.0007(9)
C3 0.0416(13) 0.0281(12) 0.0302(12) 0.0056(9) 0.0084(10) -0.0006(10)
C4 0.0406(13) 0.0313(12) 0.0308(12) 0.0016(10) 0.0006(10) 0.0100(10)
C5 0.0287(11) 0.0419(14) 0.0363(13) 0.0010(11) 0.0086(10) 0.0096(10)
C6 0.0281(11) 0.0307(12) 0.0287(11) 0.0015(9) 0.0106(9) 0.0008(8)
C7 0.0247(10) 0.0237(10) 0.0291(11) -0.0019(9) 0.0031(8) 0.0014(8)
C8 0.0276(12) 0.0389(14) 0.0400(14) -0.0062(10) 0.0064(10) -0.0029(9)
C9 0.0247(12) 0.0566(17) 0.071(2) -0.0132(16) 0.0066(12) -0.0008(12)
C10 0.0351(15) 0.071(2) 0.070(2) 0.0064(17) -0.0132(14) 0.0115(14)
C11 0.0499(17) 0.078(2) 0.0493(17) 0.0206(16) -0.0102(14) 0.0092(16)
C12 0.0351(13) 0.0490(15) 0.0381(14) 0.0105(11) 0.0046(10) 0.0042(11)
O2 0.0260(7) 0.0269(8) 0.0244(8) -0.0006(6) 0.0119(6) -0.0023(6)
O3 0.0346(9) 0.0246(8) 0.0312(8) 0.0025(6) 0.0154(7) 0.0004(6)
C13 0.0180(9) 0.0271(11) 0.0247(10) 0.0023(9) 0.0075(8) 0.0029(8)
C14 0.0265(10) 0.0186(10) 0.0257(10) 0.0000(8) 0.0102(8) 0.0000(8)
C15 0.0246(10) 0.0218(10) 0.0289(11) 0.0011(8) 0.0096(9) 0.0005(8)
C16 0.0287(11) 0.0239(11) 0.0323(12) 0.0003(9) 0.0143(9) -0.0010(8)
C17 0.0358(12) 0.0241(11) 0.0268(11) -0.0012(9) 0.0133(9) -0.0022(9)
C18 0.0294(11) 0.0312(12) 0.0263(11) -0.0005(9) 0.0056(9) -0.0030(9)
C19 0.0245(10) 0.0269(11) 0.0297(11) 0.0002(9) 0.0092(9) -0.0022(8)
C20 0.0249(11) 0.0441(14) 0.0359(13) 0.0104(11) 0.0110(9) -0.0034(10)
F1 0.0318(7) 0.0367(7) 0.0367(7) 0.0115(6) 0.0048(5) 0.0028(6)
F2 0.0606(10) 0.0394(9) 0.0558(10) 0.0090(8) -0.0168(8) -0.0213(7)
F3 0.0233(7) 0.158(2) 0.0467(10) 0.0257(12) 0.0144(7) 0.0114(10)
C21 0.0393(14) 0.0414(15) 0.0302(13) -0.0008(10) 0.0146(11) -0.0036(10)
F4 0.0650(11) 0.1236(17) 0.0400(9) 0.0340(11) 0.0210(8) 0.0269(12)
F5 0.0690(11) 0.0890(13) 0.0350(8) 0.0021(8) 0.0233(8) -0.0361(10)
F6 0.1280(17) 0.0571(11) 0.0406(9) -0.0126(8) 0.0425(10) -0.0092(11)
C22 0.0259(11) 0.0508(15) 0.0311(12) 0.0071(11) 0.0061(9) -0.0064(10)
F7 0.0426(9) 0.0567(10) 0.0682(11) 0.0090(8) 0.0130(8) -0.0227(7)
F8 0.0248(7) 0.0910(13) 0.0408(8) 0.0192(8) 0.0021(6) -0.0038(7)
F9 0.0276(7) 0.0844(12) 0.0379(8) -0.0006(8) 0.0154(6) 0.0007(7)

loop_
_atom_type_symbol
_atom_type_description
_atom_type_scat_dispersion_real
_atom_type_scat_dispersion_imag
_atom_type_scat_source
C C 0.0033 0.0016 'International Tables Vol C Tables 4.2.6.8 and 6.1.1.4'
H H 0.0000 0.0000 'International Tables Vol C Tables 4.2.6.8 and 6.1.1.4'
O O 0.0106 0.0060 'International Tables Vol C Tables 4.2.6.8 and 6.1.1.4'
F F 0.0171 0.0103 'International Tables Vol C Tables 4.2.6.8 and 6.1.1.4'
Sn Sn -0.6537 1.4246 'International Tables Vol C Tables 4.2.6.8 and 6.1.1.4'

loop_
_geom_angle_atom_site_label_1
_geom_angle_atom_site_label_2
_geom_angle_atom_site_label_3
_geom_angle
_geom_angle_site_symmetry_1
_geom_angle_site_symmetry_3
_geom_angle_publ_flag
O1 Sn1 C7 110.43(7) . . ?
O1 Sn1 C1 112.17(7) . . ?
C7 Sn1 C1 137.38(8) . . ?
O1 Sn1 O1 70.83(6) . 3_666 ?
C7 Sn1 O1 95.84(7) . 3_666 ?
C1 Sn1 O1 96.60(7) . 3_666 ?
O1 Sn1 O2 87.70(5) . . ?
C7 Sn1 O2 93.95(7) . . ?
C1 Sn1 O2 89.07(7) . . ?
O1 Sn1 O2 158.39(6) 3_666 . ?
Sn1 O1 Sn1 109.17(6) . 3_666 ?
C6 C1 C2 119.2(2) . . ?
C6 C1 Sn1 120.91(15) . . ?
C2 C1 Sn1 119.82(15) . . ?
C3 C2 C1 120.5(2) . . ?
C2 C3 C4 119.7(2) . . ?
C5 C4 C3 120.0(2) . . ?
C4 C5 C6 120.4(2) . . ?
C5 C6 C1 120.1(2) . . ?
C12 C7 C8 119.5(2) . . ?
C12 C7 Sn1 120.34(17) . . ?
C8 C7 Sn1 120.05(17) . . ?
C9 C8 C7 119.5(3) . . ?
C10 C9 C8 120.4(3) . . ?
C9 C10 C11 120.4(3) . . ?
C10 C11 C12 119.9(3) . . ?
C7 C12 C11 120.3(3) . . ?
C13 O2 Sn1 127.62(13) . . ?
O3 C13 O2 127.33(19) . . ?
O3 C13 C14 118.09(18) . . ?
O2 C13 C14 114.54(17) . . ?
C19 C14 C15 117.78(19) . . ?
C19 C14 C13 119.92(17) . . ?
C15 C14 C13 122.29(18) . . ?
C16 C15 C14 121.1(2) . . ?
C16 C15 C20 117.59(18) . . ?
C14 C15 C20 121.34(19) . . ?
C17 C16 C15 119.9(2) . . ?
C16 C17 C18 120.1(2) . . ?
C16 C17 C21 120.4(2) . . ?
C18 C17 C21 119.5(2) . . ?
C19 C18 C17 119.9(2) . . ?
C18 C19 C14 121.24(19) . . ?
C18 C19 C22 117.64(19) . . ?
C14 C19 C22 121.11(19) . . ?
F3 C20 F1 107.4(2) . . ?
F3 C20 F2 106.7(2) . . ?
F1 C20 F2 105.41(19) . . ?
F3 C20 C15 111.6(2) . . ?
F1 C20 C15 113.26(18) . . ?
F2 C20 C15 112.1(2) . . ?
F5 C21 F6 107.8(2) . . ?
F5 C21 F4 106.7(2) . . ?
F6 C21 F4 104.5(2) . . ?
F5 C21 C17 113.4(2) . . ?
F6 C21 C17 111.39(19) . . ?
F4 C21 C17 112.5(2) . . ?
F7 C22 F8 106.8(2) . . ?
F7 C22 F9 107.2(2) . . ?
F8 C22 F9 106.4(2) . . ?
F7 C22 C19 112.4(2) . . ?
F8 C22 C19 111.18(18) . . ?
F9 C22 C19 112.47(19) . . ?

loop_
_geom_bond_atom_site_label_1
_geom_bond_atom_site_label_2
_geom_bond_distance
_geom_bond_site_symmetry_2
_geom_bond_publ_flag
Sn1 O1 2.0415(15) . ?
Sn1 C7 2.111(2) . ?
Sn1 C1 2.112(2) . ?
Sn1 O1 2.1569(14) 3_666 ?
Sn1 O2 2.1740(14) . ?
O1 Sn1 2.1569(14) 3_666 ?
C1 C6 1.388(3) . ?
C1 C2 1.391(3) . ?
C2 C3 1.385(3) . ?
C3 C4 1.386(3) . ?
C4 C5 1.379(3) . ?
C5 C6 1.384(3) . ?
C7 C12 1.378(3) . ?
C7 C8 1.392(3) . ?
C8 C9 1.389(4) . ?
C9 C10 1.366(5) . ?
C10 C11 1.373(5) . ?
C11 C12 1.387(4) . ?
O2 C13 1.276(3) . ?
O3 C13 1.227(2) . ?
C13 C14 1.520(3) . ?
C14 C19 1.398(3) . ?
C14 C15 1.400(3) . ?
C15 C16 1.385(3) . ?
C15 C20 1.503(3) . ?
C16 C17 1.380(3) . ?
C17 C18 1.387(3) . ?
C17 C21 1.498(3) . ?
C18 C19 1.379(3) . ?
C19 C22 1.515(3) . ?
C20 F3 1.321(3) . ?
C20 F1 1.332(3) . ?
C20 F2 1.340(3) . ?
C21 F5 1.311(3) . ?
C21 F6 1.324(3) . ?
C21 F4 1.336(3) . ?
C22 F7 1.327(3) . ?
C22 F8 1.333(3) . ?
C22 F9 1.334(3) . ?

loop_
_geom_hbond_atom_site_label_D
_geom_hbond_atom_site_label_H
_geom_hbond_atom_site_label_A
_geom_hbond_distance_DH
_geom_hbond_distance_HA
_geom_hbond_distance_DA
_geom_hbond_angle_DHA
_geom_hbond_site_symmetry_A
O1 H100 O3 0.811(17) 1.91(2) 2.664(2) 154(3) .

loop_
_geom_torsion_atom_site_label_1
_geom_torsion_atom_site_label_2
_geom_torsion_atom_site_label_3
_geom_torsion_atom_site_label_4
_geom_torsion
_geom_torsion_site_symmetry_1
_geom_torsion_site_symmetry_2
_geom_torsion_site_symmetry_3
_geom_torsion_site_symmetry_4
_geom_torsion_publ_flag
C7 Sn1 O1 Sn1 89.17(9) . . . 3_666 ?
C1 Sn1 O1 Sn1 -89.42(8) . . . 3_666 ?
O1 Sn1 O1 Sn1 0.0 3_666 . . 3_666 ?
O2 Sn1 O1 Sn1 -177.47(7) . . . 3_666 ?
O1 Sn1 C1 C6 62.10(19) . . . . ?
C7 Sn1 C1 C6 -115.95(19) . . . . ?
O1 Sn1 C1 C6 -9.86(18) 3_666 . . . ?
O2 Sn1 C1 C6 149.23(18) . . . . ?
O1 Sn1 C1 C2 -115.41(17) . . . . ?
C7 Sn1 C1 C2 66.5(2) . . . . ?
O1 Sn1 C1 C2 172.64(17) 3_666 . . . ?
O2 Sn1 C1 C2 -28.27(17) . . . . ?
C6 C1 C2 C3 -0.5(3) . . . . ?
Sn1 C1 C2 C3 177.03(17) . . . . ?
C1 C2 C3 C4 -0.3(4) . . . . ?
C2 C3 C4 C5 0.5(4) . . . . ?
C3 C4 C5 C6 0.2(4) . . . . ?
C4 C5 C6 C1 -1.0(4) . . . . ?
C2 C1 C6 C5 1.2(3) . . . . ?
Sn1 C1 C6 C5 -176.36(17) . . . . ?
O1 Sn1 C7 C12 -65.4(2) . . . . ?
C1 Sn1 C7 C12 112.6(2) . . . . ?
O1 Sn1 C7 C12 6.3(2) 3_666 . . . ?
O2 Sn1 C7 C12 -154.44(19) . . . . ?
O1 Sn1 C7 C8 111.29(18) . . . . ?
C1 Sn1 C7 C8 -70.6(2) . . . . ?
O1 Sn1 C7 C8 -177.01(17) 3_666 . . . ?
O2 Sn1 C7 C8 22.28(18) . . . . ?
C12 C7 C8 C9 -0.4(4) . . . . ?
Sn1 C7 C8 C9 -177.16(19) . . . . ?
C7 C8 C9 C10 -0.3(4) . . . . ?
C8 C9 C10 C11 1.0(5) . . . . ?
C9 C10 C11 C12 -1.2(5) . . . . ?
C8 C7 C12 C11 0.3(4) . . . . ?
Sn1 C7 C12 C11 177.0(2) . . . . ?
C10 C11 C12 C7 0.5(5) . . . . ?
O1 Sn1 O2 C13 -6.36(16) . . . . ?
C7 Sn1 O2 C13 103.97(17) . . . . ?
C1 Sn1 O2 C13 -118.59(17) . . . . ?
O1 Sn1 O2 C13 -12.8(3) 3_666 . . . ?
Sn1 O2 C13 O3 -20.3(3) . . . . ?
Sn1 O2 C13 C14 157.41(13) . . . . ?
O3 C13 C14 C19 69.6(3) . . . . ?
O2 C13 C14 C19 -108.3(2) . . . . ?
O3 C13 C14 C15 -109.1(2) . . . . ?
O2 C13 C14 C15 73.0(2) . . . . ?
C19 C14 C15 C16 -0.8(3) . . . . ?
C13 C14 C15 C16 177.90(19) . . . . ?
C19 C14 C15 C20 178.1(2) . . . . ?
C13 C14 C15 C20 -3.1(3) . . . . ?
C14 C15 C16 C17 -0.3(3) . . . . ?
C20 C15 C16 C17 -179.4(2) . . . . ?
C15 C16 C17 C18 1.3(3) . . . . ?
C15 C16 C17 C21 -176.7(2) . . . . ?
C16 C17 C18 C19 -1.0(3) . . . . ?
C21 C17 C18 C19 177.1(2) . . . . ?
C17 C18 C19 C14 -0.3(3) . . . . ?
C17 C18 C19 C22 -179.5(2) . . . . ?
C15 C14 C19 C18 1.1(3) . . . . ?
C13 C14 C19 C18 -177.6(2) . . . . ?
C15 C14 C19 C22 -179.6(2) . . . . ?
C13 C14 C19 C22 1.6(3) . . . . ?
C16 C15 C20 F3 -23.9(3) . . . . ?
C14 C15 C20 F3 157.1(2) . . . . ?
C16 C15 C20 F1 -145.2(2) . . . . ?
C14 C15 C20 F1 35.7(3) . . . . ?
C16 C15 C20 F2 95.6(2) . . . . ?
C14 C15 C20 F2 -83.4(3) . . . . ?
C16 C17 C21 F5 -27.3(3) . . . . ?
C18 C17 C21 F5 154.7(2) . . . . ?
C16 C17 C21 F6 94.5(3) . . . . ?
C18 C17 C21 F6 -83.5(3) . . . . ?
C16 C17 C21 F4 -148.5(2) . . . . ?
C18 C17 C21 F4 33.5(3) . . . . ?
C18 C19 C22 F7 97.8(2) . . . . ?
C14 C19 C22 F7 -81.4(3) . . . . ?
C18 C19 C22 F8 -21.8(3) . . . . ?
C14 C19 C22 F8 158.9(2) . . . . ?
C18 C19 C22 F9 -141.1(2) . . . . ?
C14 C19 C22 F9 39.6(3) . . . . ?
